data_4122284
loop_
_publ_author_name
'Metz, Alison E.'
'Podlesny, Erin E.'
'Carroll, Patrick J.'
'Klinghoffer, Ariel N.'
'Kozlowski, Marisa C.'

_publ_section_title
;
 Axial Chiral Bisbenzophenazines: Solid-State Self-Assembly via Halide
 Hydrogen Bonds Triggered by Linear Alkanes.
;
_journal_issue 30
_journal_name_full 'Journal of the American Chemical Society'
_journal_page_first 10601
_journal_page_last 10604
_journal_paper_doi 10.1021/ja506137j
_journal_volume 136
_journal_year 2014
_chemical_formula_sum 'C34 H22 N4 O2'
_chemical_formula_weight 518.56
_space_group_IT_number 61
_symmetry_cell_setting orthorhombic
_symmetry_Int_Tables_number 61
_symmetry_space_group_name_Hall '-P 2ac 2ab'
_symmetry_space_group_name_H-M 'P b c a'
_atom_sites_solution_hydrogens geom
_atom_sites_solution_primary direct
_audit_creation_method SHELXL-97
_cell_angle_alpha 90.00
_cell_angle_beta 90.00
_cell_angle_gamma 90.00
_cell_formula_units_Z 8
_cell_length_a 11.7278(5)
_cell_length_b 18.4783(8)
_cell_length_c 23.7323(11)
_cell_measurement_temperature 143(1)
_cell_volume 5143.0(4)
_computing_data_collection 'Bruker APEX2'
_computing_data_reduction 'Bruker SAINT'
_computing_structure_refinement 'SHELXL-97 (Sheldrick, 2008)'
_computing_structure_solution 'SHELXS-97 (Sheldrick, 2008)'
_diffrn_ambient_temperature 143(1)
_diffrn_measured_fraction_theta_full 1.000
_diffrn_measured_fraction_theta_max 1.000
_diffrn_measurement_device 'CCD Area Detector'
_diffrn_measurement_device_type 'Bruker APEXII'
_diffrn_measurement_method 'phi and omega scans'
_diffrn_radiation_monochromator graphite
_diffrn_radiation_source 'sealed tube'
_diffrn_radiation_type MoK\a
_diffrn_radiation_wavelength 0.71073
_diffrn_reflns_av_R_equivalents 0.0262
_diffrn_reflns_av_sigmaI/netI 0.0131
_diffrn_reflns_limit_h_max 13
_diffrn_reflns_limit_h_min -13
_diffrn_reflns_limit_k_max 22
_diffrn_reflns_limit_k_min -22
_diffrn_reflns_limit_l_max 28
_diffrn_reflns_limit_l_min -28
_diffrn_reflns_number 54071
_diffrn_reflns_theta_full 25.09
_diffrn_reflns_theta_max 25.09
_diffrn_reflns_theta_min 1.72
_exptl_absorpt_coefficient_mu 0.085
_exptl_absorpt_correction_T_max 0.7452
_exptl_absorpt_correction_T_min 0.6949
_exptl_absorpt_correction_type multi-scan
_exptl_absorpt_process_details '(SADABS; Sheldrick, 2007)'
_exptl_crystal_density_diffrn 1.339
_exptl_crystal_density_method 'not measured'
_exptl_crystal_F_000 2160
_exptl_crystal_size_max 0.45
_exptl_crystal_size_mid 0.20
_exptl_crystal_size_min 0.03
_refine_diff_density_max 0.178
_refine_diff_density_min -0.176
_refine_diff_density_rms 0.036
_refine_ls_extinction_method none
_refine_ls_goodness_of_fit_ref 1.039
_refine_ls_hydrogen_treatment constr
_refine_ls_matrix_type full
_refine_ls_number_parameters 364
_refine_ls_number_reflns 4571
_refine_ls_number_restraints 0
_refine_ls_restrained_S_all 1.039
_refine_ls_R_factor_all 0.0443
_refine_ls_R_factor_gt 0.0334
_refine_ls_shift/su_max 0.001
_refine_ls_shift/su_mean 0.000
_refine_ls_structure_factor_coef Fsqd
_refine_ls_weighting_details 'calc w=1/[\s^2^(Fo^2^)+(0.0436P)^2^+1.8674P] where P=(Fo^2^+2Fc^2^)/3'
_refine_ls_weighting_scheme calc
_refine_ls_wR_factor_gt 0.0824
_refine_ls_wR_factor_ref 0.0906
_reflns_number_gt 3768
_reflns_number_total 4571
_reflns_threshold_expression >2sigma(I)
_cod_data_source_file ja506137j_si_002.cif
_cod_data_source_block shelxl
_cod_depositor_comments
;
The following automatic conversions were performed:
'_atom_site_symetry_multiplicity' tag replaced with
'_atom_site_symmetry_multiplicity'.

Automatic conversion script
Id: cif_correct_tags 1440 2010-10-19 06:21:57Z saulius 

 Adding full bibliography for 4122282--4122284.cif.
;
_cod_original_sg_symbol_H-M 'P b c a '
_cod_database_code 4122284

loop_
_symmetry_equiv_pos_as_xyz
'x, y, z'
'-x+1/2, y+1/2, z'
'x, -y+1/2, z+1/2'
'-x+1/2, -y, z+1/2'
'-x, -y, -z'
'x-1/2, -y-1/2, -z'
'-x, y-1/2, -z-1/2'
'x-1/2, y, -z-1/2'

loop_
_atom_site_label
_atom_site_type_symbol
_atom_site_fract_x
_atom_site_fract_y
_atom_site_fract_z
_atom_site_U_iso_or_equiv
_atom_site_adp_type
_atom_site_occupancy
_atom_site_symmetry_multiplicity
_atom_site_calc_flag
_atom_site_refinement_flags
C1 C 0.50149(11) 0.69432(6) 0.65553(5) 0.0226(3) Uani 1 1 d .
C2 C 0.47972(11) 0.71386(7) 0.71121(6) 0.0255(3) Uani 1 1 d .
C3 C 0.37804(12) 0.69520(7) 0.73779(6) 0.0304(3) Uani 1 1 d .
H3 H 0.3650 0.7084 0.7751 0.040 Uiso 1 1 calc R
C4 C 0.29758(12) 0.65718(8) 0.70843(6) 0.0332(3) Uani 1 1 d .
H4 H 0.2293 0.6452 0.7260 0.044 Uiso 1 1 calc R
C5 C 0.31532(11) 0.63589(7) 0.65279(6) 0.0299(3) Uani 1 1 d .
C6 C 0.22972(12) 0.59493(9) 0.62377(7) 0.0390(4) Uani 1 1 d .
H6 H 0.1619 0.5844 0.6424 0.052 Uiso 1 1 calc R
C7 C 0.24375(13) 0.57132(8) 0.57095(7) 0.0393(4) Uani 1 1 d .
H7 H 0.1861 0.5450 0.5535 0.052 Uiso 1 1 calc R
C8 C 0.34740(12) 0.58643(7) 0.54116(6) 0.0307(3) Uani 1 1 d .
C10 C 0.45791(13) 0.57468(7) 0.46240(6) 0.0322(3) Uani 1 1 d .
C11 C 0.47606(15) 0.54730(8) 0.40755(7) 0.0411(4) Uani 1 1 d .
H11 H 0.4214 0.5179 0.3908 0.055 Uiso 1 1 calc R
C12 C 0.57273(16) 0.56379(9) 0.37943(7) 0.0470(4) Uani 1 1 d .
H12 H 0.5839 0.5456 0.3433 0.063 Uiso 1 1 calc R
C13 C 0.65710(15) 0.60823(10) 0.40399(7) 0.0455(4) Uani 1 1 d .
H13 H 0.7229 0.6191 0.3839 0.060 Uiso 1 1 calc R
C14 C 0.64288(13) 0.63531(9) 0.45702(6) 0.0395(4) Uani 1 1 d .
H14 H 0.6989 0.6644 0.4730 0.053 Uiso 1 1 calc R
C15 C 0.54277(12) 0.61892(7) 0.48749(6) 0.0295(3) Uani 1 1 d .
C17 C 0.43481(11) 0.62949(7) 0.56755(6) 0.0255(3) Uani 1 1 d .
C18 C 0.41899(11) 0.65472(7) 0.62543(6) 0.0243(3) Uani 1 1 d .
C19 C 0.55217(14) 0.76632(9) 0.79606(6) 0.0384(4) Uani 1 1 d .
H19A H 0.4877 0.7975 0.8017 0.058 Uiso 1 1 calc R
H19B H 0.6197 0.7897 0.8099 0.058 Uiso 1 1 calc R
H19C H 0.5406 0.7218 0.8161 0.058 Uiso 1 1 calc R
C20 C 0.61221(11) 0.71835(7) 0.63020(5) 0.0220(3) Uani 1 1 d .
C21 C 0.61377(12) 0.78617(7) 0.60467(6) 0.0267(3) Uani 1 1 d .
C22 C 0.71075(13) 0.81231(8) 0.57778(6) 0.0337(3) Uani 1 1 d .
H22 H 0.7114 0.8586 0.5624 0.045 Uiso 1 1 calc R
C23 C 0.80542(12) 0.76907(8) 0.57423(6) 0.0341(3) Uani 1 1 d .
H23 H 0.8697 0.7860 0.5554 0.045 Uiso 1 1 calc R
C24 C 0.80752(11) 0.70010(7) 0.59823(6) 0.0273(3) Uani 1 1 d .
C25 C 0.90511(12) 0.65417(8) 0.59090(6) 0.0314(3) Uani 1 1 d .
H25 H 0.9679 0.6719 0.5714 0.042 Uiso 1 1 calc R
C26 C 0.90880(12) 0.58651(8) 0.61132(6) 0.0316(3) Uani 1 1 d .
H26 H 0.9715 0.5573 0.6038 0.042 Uiso 1 1 calc R
C27 C 0.81672(11) 0.55918(7) 0.64456(6) 0.0262(3) Uani 1 1 d .
C29 C 0.74334(11) 0.47153(7) 0.70239(6) 0.0262(3) Uani 1 1 d .
C30 C 0.75039(13) 0.40298(8) 0.72884(6) 0.0334(3) Uani 1 1 d .
H30 H 0.8101 0.3718 0.7202 0.044 Uiso 1 1 calc R
C31 C 0.66962(13) 0.38292(8) 0.76680(6) 0.0341(3) Uani 1 1 d .
H31 H 0.6757 0.3382 0.7846 0.045 Uiso 1 1 calc R
C32 C 0.57689(12) 0.42845(8) 0.77972(6) 0.0310(3) Uani 1 1 d .
H32 H 0.5226 0.4136 0.8058 0.041 Uiso 1 1 calc R
C33 C 0.56633(11) 0.49409(7) 0.75416(6) 0.0280(3) Uani 1 1 d .
H33 H 0.5046 0.5238 0.7625 0.037 Uiso 1 1 calc R
C34 C 0.64952(11) 0.51707(7) 0.71483(5) 0.0231(3) Uani 1 1 d .
C36 C 0.71877(10) 0.60414(7) 0.65497(5) 0.0217(3) Uani 1 1 d .
C37 C 0.71095(11) 0.67539(7) 0.62859(5) 0.0226(3) Uani 1 1 d .
C38 C 0.50381(14) 0.88596(8) 0.57144(7) 0.0399(4) Uani 1 1 d .
H38A H 0.5570 0.9221 0.5839 0.060 Uiso 1 1 calc R
H38B H 0.4277 0.9049 0.5737 0.060 Uiso 1 1 calc R
H38C H 0.5204 0.8729 0.5332 0.060 Uiso 1 1 calc R
N9 N 0.35959(11) 0.55963(6) 0.48954(5) 0.0345(3) Uani 1 1 d .
N16 N 0.52946(9) 0.64575(6) 0.53993(5) 0.0278(3) Uani 1 1 d .
N28 N 0.82676(9) 0.49345(6) 0.66698(5) 0.0293(3) Uani 1 1 d .
N35 N 0.63752(9) 0.58260(6) 0.69006(4) 0.0228(2) Uani 1 1 d .
O1 O 0.56483(8) 0.75152(5) 0.73737(4) 0.0320(2) Uani 1 1 d .
O2 O 0.51317(8) 0.82374(5) 0.60637(4) 0.0333(2) Uani 1 1 d .

loop_
_atom_site_aniso_label
_atom_site_aniso_U_11
_atom_site_aniso_U_22
_atom_site_aniso_U_33
_atom_site_aniso_U_23
_atom_site_aniso_U_13
_atom_site_aniso_U_12
C1 0.0226(6) 0.0183(6) 0.0269(7) 0.0041(5) 0.0027(5) 0.0020(5)
C2 0.0284(7) 0.0212(6) 0.0270(7) 0.0035(5) 0.0038(6) 0.0017(5)
C3 0.0325(7) 0.0291(7) 0.0296(7) 0.0051(6) 0.0100(6) 0.0048(6)
C4 0.0255(7) 0.0354(8) 0.0389(8) 0.0115(6) 0.0100(6) 0.0023(6)
C5 0.0212(7) 0.0284(7) 0.0400(8) 0.0096(6) 0.0002(6) -0.0003(6)
C6 0.0215(7) 0.0453(9) 0.0504(10) 0.0110(8) -0.0021(7) -0.0069(6)
C7 0.0277(8) 0.0384(8) 0.0518(10) 0.0076(7) -0.0134(7) -0.0104(6)
C8 0.0315(7) 0.0248(7) 0.0356(8) 0.0042(6) -0.0125(6) 0.0003(6)
C10 0.0424(8) 0.0246(7) 0.0295(7) 0.0005(6) -0.0153(7) 0.0088(6)
C11 0.0568(10) 0.0336(8) 0.0329(8) -0.0048(6) -0.0175(8) 0.0083(7)
C12 0.0681(12) 0.0474(10) 0.0256(8) -0.0073(7) -0.0123(8) 0.0189(9)
C13 0.0490(10) 0.0596(11) 0.0279(8) 0.0000(7) 0.0007(7) 0.0137(8)
C14 0.0396(8) 0.0509(9) 0.0282(8) -0.0045(7) -0.0023(7) 0.0031(7)
C15 0.0335(7) 0.0296(7) 0.0253(7) -0.0007(6) -0.0067(6) 0.0069(6)
C17 0.0232(7) 0.0217(6) 0.0315(7) 0.0051(5) -0.0048(5) 0.0018(5)
C18 0.0217(6) 0.0208(6) 0.0305(7) 0.0052(5) -0.0009(5) 0.0011(5)
C19 0.0456(9) 0.0450(9) 0.0245(7) -0.0035(6) 0.0038(7) 0.0010(7)
C20 0.0242(7) 0.0232(6) 0.0185(6) -0.0018(5) 0.0007(5) -0.0046(5)
C21 0.0313(7) 0.0240(7) 0.0248(7) -0.0021(5) 0.0031(6) -0.0018(6)
C22 0.0407(8) 0.0258(7) 0.0346(8) 0.0041(6) 0.0083(6) -0.0076(6)
C23 0.0322(8) 0.0333(8) 0.0369(8) 0.0013(6) 0.0117(6) -0.0103(6)
C24 0.0246(7) 0.0314(7) 0.0259(7) -0.0028(6) 0.0021(5) -0.0076(6)
C25 0.0225(7) 0.0391(8) 0.0327(8) -0.0027(6) 0.0063(6) -0.0076(6)
C26 0.0218(7) 0.0363(8) 0.0368(8) -0.0047(6) 0.0043(6) 0.0002(6)
C27 0.0227(7) 0.0296(7) 0.0262(7) -0.0028(6) -0.0033(5) -0.0022(6)
C29 0.0242(7) 0.0272(7) 0.0272(7) -0.0017(5) -0.0057(6) -0.0011(5)
C30 0.0311(7) 0.0277(7) 0.0415(8) 0.0024(6) -0.0071(7) 0.0034(6)
C31 0.0383(8) 0.0257(7) 0.0383(8) 0.0071(6) -0.0107(7) -0.0036(6)
C32 0.0331(8) 0.0308(7) 0.0290(7) 0.0050(6) -0.0036(6) -0.0075(6)
C33 0.0276(7) 0.0285(7) 0.0279(7) 0.0014(6) -0.0004(6) -0.0021(6)
C34 0.0240(7) 0.0233(6) 0.0221(6) -0.0010(5) -0.0058(5) -0.0032(5)
C36 0.0194(6) 0.0258(7) 0.0200(6) -0.0031(5) -0.0023(5) -0.0039(5)
C37 0.0228(6) 0.0259(7) 0.0190(6) -0.0034(5) -0.0003(5) -0.0055(5)
C38 0.0487(9) 0.0316(8) 0.0393(9) 0.0111(7) -0.0011(7) 0.0030(7)
N9 0.0394(7) 0.0259(6) 0.0382(7) 0.0034(5) -0.0163(6) 0.0007(5)
N16 0.0269(6) 0.0307(6) 0.0257(6) -0.0016(5) -0.0032(5) 0.0008(5)
N28 0.0242(6) 0.0297(6) 0.0339(6) -0.0008(5) -0.0021(5) 0.0013(5)
N35 0.0224(5) 0.0240(5) 0.0220(5) 0.0002(4) -0.0013(4) -0.0026(4)
O1 0.0380(6) 0.0338(5) 0.0242(5) -0.0042(4) 0.0051(4) -0.0073(4)
O2 0.0366(6) 0.0250(5) 0.0382(6) 0.0081(4) 0.0078(4) 0.0033(4)

loop_
_atom_type_symbol
_atom_type_description
_atom_type_scat_dispersion_real
_atom_type_scat_dispersion_imag
_atom_type_scat_source
C C 0.0033 0.0016 'International Tables Vol C Tables 4.2.6.8 and 6.1.1.4'
H H 0.0000 0.0000 'International Tables Vol C Tables 4.2.6.8 and 6.1.1.4'
N N 0.0061 0.0033 'International Tables Vol C Tables 4.2.6.8 and 6.1.1.4'
O O 0.0106 0.0060 'International Tables Vol C Tables 4.2.6.8 and 6.1.1.4'

loop_
_geom_angle_atom_site_label_1
_geom_angle_atom_site_label_2
_geom_angle_atom_site_label_3
_geom_angle
C2 C1 C18 119.33(12)
C2 C1 C20 117.55(11)
C18 C1 C20 123.11(11)
O1 C2 C3 123.09(12)
O1 C2 C1 115.41(11)
C3 C2 C1 121.50(13)
C4 C3 C2 119.16(13)
C3 C4 C5 121.66(13)
C4 C5 C18 119.44(13)
C4 C5 C6 119.99(13)
C18 C5 C6 120.57(14)
C7 C6 C5 122.44(14)
C6 C7 C8 120.20(14)
N9 C8 C7 118.25(13)
N9 C8 C17 121.99(13)
C7 C8 C17 119.76(13)
N9 C10 C11 119.65(14)
N9 C10 C15 121.18(13)
C11 C10 C15 119.16(15)
C12 C11 C10 120.08(15)
C11 C12 C13 121.03(15)
C14 C13 C12 120.56(16)
C13 C14 C15 119.70(15)
N16 C15 C14 119.35(13)
N16 C15 C10 121.18(13)
C14 C15 C10 119.47(13)
N16 C17 C8 120.45(13)
N16 C17 C18 119.94(12)
C8 C17 C18 119.61(12)
C1 C18 C5 118.90(12)
C1 C18 C17 123.72(12)
C5 C18 C17 117.36(12)
C21 C20 C37 119.10(12)
C21 C20 C1 116.93(11)
C37 C20 C1 123.90(11)
O2 C21 C22 122.83(12)
O2 C21 C20 115.61(11)
C22 C21 C20 121.53(13)
C23 C22 C21 119.23(13)
C22 C23 C24 121.42(13)
C23 C24 C37 119.16(13)
C23 C24 C25 120.29(12)
C37 C24 C25 120.53(12)
C26 C25 C24 122.21(13)
C25 C26 C27 120.27(13)
N28 C27 C26 118.43(12)
N28 C27 C36 121.91(12)
C26 C27 C36 119.60(12)
N28 C29 C30 120.09(12)
N28 C29 C34 120.91(12)
C30 C29 C34 118.98(12)
C31 C30 C29 119.81(13)
C30 C31 C32 121.30(13)
C33 C32 C31 120.35(13)
C32 C33 C34 119.88(13)
N35 C34 C33 118.89(12)
N35 C34 C29 121.46(12)
C33 C34 C29 119.65(12)
N35 C36 C27 120.54(12)
N35 C36 C37 119.62(11)
C27 C36 C37 119.79(11)
C20 C37 C24 119.35(12)
C20 C37 C36 123.34(11)
C24 C37 C36 117.26(12)
C8 N9 C10 117.07(12)
C17 N16 C15 118.07(12)
C27 N28 C29 117.25(12)
C36 N35 C34 117.80(11)
C2 O1 C19 117.73(11)
C21 O2 C38 117.34(11)

loop_
_geom_bond_atom_site_label_1
_geom_bond_atom_site_label_2
_geom_bond_distance
C1 C2 1.3935(19)
C1 C18 1.4077(18)
C1 C20 1.4982(17)
C2 O1 1.3660(16)
C2 C3 1.3924(19)
C3 C4 1.367(2)
C4 C5 1.393(2)
C5 C18 1.4216(18)
C5 C6 1.434(2)
C6 C7 1.337(2)
C7 C8 1.434(2)
C8 N9 1.3290(19)
C8 C17 1.4410(19)
C10 N9 1.350(2)
C10 C11 1.413(2)
C10 C15 1.419(2)
C11 C12 1.350(3)
C12 C13 1.412(2)
C13 C14 1.364(2)
C14 C15 1.412(2)
C15 N16 1.3488(18)
C17 N16 1.3237(17)
C17 C18 1.4623(19)
C19 O1 1.4273(17)
C20 C21 1.3921(18)
C20 C37 1.4045(18)
C21 O2 1.3695(17)
C21 C22 1.3908(19)
C22 C23 1.370(2)
C23 C24 1.396(2)
C24 C37 1.4180(18)
C24 C25 1.435(2)
C25 C26 1.342(2)
C26 C27 1.4295(19)
C27 N28 1.3313(18)
C27 C36 1.4390(18)
C29 N28 1.3518(18)
C29 C30 1.4160(19)
C29 C34 1.4164(19)
C30 C31 1.359(2)
C31 C32 1.409(2)
C32 C33 1.362(2)
C33 C34 1.4154(19)
C34 N35 1.3533(17)
C36 N35 1.3265(16)
C36 C37 1.4607(18)
C38 O2 1.4216(17)
